data_7716156
loop_
_publ_author_name
'Major, Christopher'
'Lough, Alan'
'Stephan, Douglas W.'

_publ_section_title
;
 A chelated borinium cation.
;
_journal_issue 24
_journal_name_full 'Dalton transactions (Cambridge, England : 2003)'
_journal_page_first 10075
_journal_page_last 10078
_journal_paper_doi 10.1039/d4dt01242a
_journal_volume 53
_journal_year 2024
_chemical_formula_moiety 'C34 H62 Li2 N2 O2 Si2'
_chemical_formula_sum 'C34 H62 Li2 N2 O2 Si2'
_chemical_formula_weight 600.91
_space_group_crystal_system triclinic
_space_group_IT_number 2
_space_group_name_Hall '-P 1'
_space_group_name_H-M_alt 'P -1'
_atom_sites_solution_hydrogens geom
_audit_creation_date 2023-09-14
_audit_creation_method
;
Olex2 1.5
(compiled 2023.03.06 svn.rbb2c1857 for OlexSys, GUI svn.r6748)
;
_audit_update_record
;
2024-05-14 deposited with the CCDC.	2024-05-20 downloaded from the CCDC.
;
_cell_angle_alpha 91.040(5)
_cell_angle_beta 90.080(6)
_cell_angle_gamma 93.099(5)
_cell_formula_units_Z 4
_cell_length_a 10.0083(8)
_cell_length_b 16.6841(14)
_cell_length_c 21.0106(18)
_cell_measurement_reflns_used 4363
_cell_measurement_temperature 149.99
_cell_measurement_theta_max 20.61
_cell_measurement_theta_min 2.25
_cell_volume 3502.6(5)
_computing_molecular_graphics 'Olex2 1.5 (Dolomanov et al., 2009)'
_computing_publication_material 'Olex2 1.5 (Dolomanov et al., 2009)'
_computing_structure_refinement 'XL  (Sheldrick, 2008)'
_diffrn_ambient_temperature 149.99
_diffrn_measured_fraction_theta_full 0.998
_diffrn_measured_fraction_theta_max 0.998
_diffrn_measurement_device_type 'Bruker APEX-II CCD'
_diffrn_measurement_method '\f and \w scans'
_diffrn_radiation_monochromator graphite
_diffrn_radiation_type MoK\a
_diffrn_radiation_wavelength 0.71073
_diffrn_reflns_av_R_equivalents 0.1184
_diffrn_reflns_av_unetI/netI 0.1010
_diffrn_reflns_Laue_measured_fraction_full 0.998
_diffrn_reflns_Laue_measured_fraction_max 0.998
_diffrn_reflns_limit_h_max 11
_diffrn_reflns_limit_h_min -11
_diffrn_reflns_limit_k_max 19
_diffrn_reflns_limit_k_min -19
_diffrn_reflns_limit_l_max 24
_diffrn_reflns_limit_l_min -24
_diffrn_reflns_number 72957
_diffrn_reflns_point_group_measured_fraction_full 0.998
_diffrn_reflns_point_group_measured_fraction_max 0.998
_diffrn_reflns_theta_full 24.999
_diffrn_reflns_theta_max 24.999
_diffrn_reflns_theta_min 0.969
_diffrn_source_current 30.0
_diffrn_source_power 1.5
_diffrn_source_voltage 50.0
_diffrn_standards_number 0
_exptl_absorpt_coefficient_mu 0.132
_exptl_absorpt_correction_type none
_exptl_crystal_density_diffrn 1.140
_exptl_crystal_description block
_exptl_crystal_F_000 1320
_refine_diff_density_max 0.325
_refine_diff_density_min -0.314
_refine_diff_density_rms 0.061
_refine_ls_extinction_method none
_refine_ls_goodness_of_fit_ref 1.022
_refine_ls_hydrogen_treatment constr
_refine_ls_matrix_type full
_refine_ls_number_parameters 765
_refine_ls_number_reflns 12315
_refine_ls_number_restraints 0
_refine_ls_restrained_S_all 1.022
_refine_ls_R_factor_all 0.1230
_refine_ls_R_factor_gt 0.0642
_refine_ls_shift/su_max 0.000
_refine_ls_shift/su_mean 0.000
_refine_ls_structure_factor_coef Fsqd
_refine_ls_weighting_details 'w=1/[\s^2^(Fo^2^)+(0.0314P)^2^+6.0123P] where P=(Fo^2^+2Fc^2^)/3'
_refine_ls_weighting_scheme calc
_refine_ls_wR_factor_gt 0.1258
_refine_ls_wR_factor_ref 0.1494
_reflns_Friedel_coverage 0.000
_reflns_number_gt 7429
_reflns_number_total 12315
_reflns_threshold_expression 'I > 2\s(I)'
_cod_data_source_file d4dt01242a2.cif
_cod_data_source_block 1_CCDC2
_cod_depositor_comments 'Adding full bibliography for 7716155--7716158.cif.'
_cod_database_code 7716156
_shelx_shelxl_version_number 2018/3
_shelx_space_group_comment
;
The symmetry employed for this shelxl refinement is uniquely defined
by the following loop, which should always be used as a source of
symmetry information in preference to the above space-group names.
They are only intended as comments.
;
_olex2_refinement_description
;
1. Fixed Uiso
 At 1.2 times of:
  All C(H) groups, All C(H,H) groups
 At 1.5 times of:
  All C(H,H,H) groups
2.a Ternary CH refined with riding coordinates:
 C14(H14), C21(H21), C26(H26), C37(H37), C51(H51), C55(H55), C20(H20),
 C43(H43), C45(H45), C48(H48), C53(H53), C59(H59)
2.b Secondary CH2 refined with riding coordinates:
 C12(H12A,H12B), C15(H15A,H15B), C17(H17A,H17B), C22(H22A,H22B), C23(H23A,
 H23B), C24(H24A,H24B), C28(H28A,H28B), C31(H31A,H31B), C34(H34A,H34B),
 C35(H35A,H35B), C39(H39A,H39B), C40(H40A,H40B), C42(H42A,H42B), C52(H52A,H52B),
  C62(H62A,H62B), C64(H64A,H64B), C66(H66A,H66B), C68(H68A,H68B), C69(H69A,
 H69B), C70(H70A,H70B), C73(H73A,H73B), C76(H76A,H76B), C18(H18A,H18B),
 C19(H19A,H19B), C25(H25A,H25B), C29(H29A,H29B), C30(H30A,H30B), C33(H33A,H33B),
  C41(H41A,H41B), C44(H44A,H44B), C46(H46A,H46B), C47(H47A,H47B), C50(H50A,
 H50B), C54(H54A,H54B), C58(H58A,H58B), C60(H60A,H60B), C61(H61A,H61B),
 C63(H63A,H63B), C67(H67A,H67B), C71(H71A,H71B), C72(H72A,H72B), C75(H75A,H75B),
  C78(H78A,H78B), C80(H80A,H80B)
2.c Idealised Me refined as rotating group:
 C16(H16A,H16B,H16C), C36(H36A,H36B,H36C), C38(H38A,H38B,H38C), C49(H49A,H49B,
 H49C), C56(H56A,H56B,H56C), C57(H57A,H57B,H57C), C1(H1A,H1B,H1C), C2(H2A,H2B,
 H2C)
;
_olex2_submission_special_instructions 'No special instructions were received'

loop_
_space_group_symop_operation_xyz
'x, y, z'
'-x, -y, -z'

loop_
_atom_site_label
_atom_site_type_symbol
_atom_site_fract_x
_atom_site_fract_y
_atom_site_fract_z
_atom_site_U_iso_or_equiv
_atom_site_adp_type
_atom_site_occupancy
_atom_site_site_symmetry_order
_atom_site_calc_flag
_atom_site_refinement_flags_posn
_atom_site_refinement_flags_adp
_atom_site_refinement_flags_occupancy
_atom_site_disorder_assembly
_atom_site_disorder_group
Si1 Si 0.66199(10) 0.57373(6) 0.18659(5) 0.0203(2) Uani 1 1 d . . . . .
Si2 Si 0.60760(10) 0.64173(6) 0.37771(5) 0.0217(3) Uani 1 1 d . . . . .
O2 O 0.4188(3) 0.42925(15) 0.30504(12) 0.0291(6) Uani 1 1 d . . . . .
O3 O 0.4929(3) 0.79382(15) 0.23324(12) 0.0335(7) Uani 1 1 d . . . . .
N5 N 0.4513(3) 0.63544(17) 0.34619(13) 0.0193(7) Uani 1 1 d . . . . .
N6 N 0.4956(3) 0.58601(17) 0.19812(13) 0.0194(7) Uani 1 1 d . . . . .
C10 C 0.3311(3) 0.6585(2) 0.38184(16) 0.0196(8) Uani 1 1 d . . . . .
C12 C 0.7556(4) 0.6165(2) 0.25858(16) 0.0230(9) Uani 1 1 d . . . . .
H12A H 0.852193 0.609774 0.251510 0.028 Uiso 1 1 calc R U . . .
H12B H 0.742815 0.674914 0.260748 0.028 Uiso 1 1 calc R U . . .
C13 C 0.3945(4) 0.5732(2) 0.14704(16) 0.0192(8) Uani 1 1 d . . . . .
C14 C 0.1542(4) 0.6146(2) 0.46307(18) 0.0272(9) Uani 1 1 d . . . . .
H14 H 0.125500 0.570602 0.492617 0.033 Uiso 1 1 calc R U . . .
C15 C 0.3534(4) 0.7370(2) 0.42143(17) 0.0225(9) Uani 1 1 d . . . . .
H15A H 0.424656 0.730270 0.453292 0.027 Uiso 1 1 calc R U . . .
H15B H 0.383833 0.780968 0.392980 0.027 Uiso 1 1 calc R U . . .
C16 C 0.7471(4) 0.6270(2) 0.11828(17) 0.0266(9) Uani 1 1 d . . . . .
H16A H 0.705903 0.607766 0.078104 0.040 Uiso 1 1 calc R U . . .
H16B H 0.842297 0.616134 0.118101 0.040 Uiso 1 1 calc R U . . .
H16C H 0.737259 0.684960 0.123070 0.040 Uiso 1 1 calc R U . . .
C17 C 0.1814(4) 0.6928(2) 0.50106(17) 0.0294(10) Uani 1 1 d . . . . .
H17A H 0.252516 0.685734 0.532951 0.035 Uiso 1 1 calc R U . . .
H17B H 0.099325 0.707004 0.523956 0.035 Uiso 1 1 calc R U . . .
C21 C 0.0869(4) 0.6930(2) 0.36928(18) 0.0263(9) Uani 1 1 d . . . . .
H21 H 0.014688 0.699968 0.337231 0.032 Uiso 1 1 calc R U . . .
C22 C 0.1356(4) 0.6151(3) 0.0887(2) 0.0368(11) Uani 1 1 d . . . . .
H22A H 0.110394 0.658077 0.118765 0.044 Uiso 1 1 calc R U . . .
H22B H 0.064926 0.608105 0.055713 0.044 Uiso 1 1 calc R U . . .
C23 C 0.7186(4) 0.5813(2) 0.32436(16) 0.0235(9) Uani 1 1 d . . . . .
H23A H 0.802733 0.573416 0.347696 0.028 Uiso 1 1 calc R U . . .
H23B H 0.673507 0.527610 0.317167 0.028 Uiso 1 1 calc R U . . .
C24 C 0.3785(4) 0.6506(2) 0.10932(17) 0.0254(9) Uani 1 1 d . . . . .
H24A H 0.354207 0.694218 0.138970 0.030 Uiso 1 1 calc R U . . .
H24B H 0.465072 0.667013 0.089367 0.030 Uiso 1 1 calc R U . . .
C26 C 0.1476(4) 0.5368(3) 0.12422(18) 0.0321(10) Uani 1 1 d . . . . .
H26 H 0.060102 0.521105 0.144677 0.039 Uiso 1 1 calc R U . . .
C28 C 0.2569(4) 0.5493(2) 0.17583(17) 0.0258(9) Uani 1 1 d . . . . .
H28A H 0.231176 0.591758 0.206206 0.031 Uiso 1 1 calc R U . . .
H28B H 0.263316 0.499005 0.199719 0.031 Uiso 1 1 calc R U . . .
C31 C 0.2815(4) 0.5923(2) 0.42804(18) 0.0250(9) Uani 1 1 d . . . . .
H31A H 0.263384 0.541438 0.403807 0.030 Uiso 1 1 calc R U . . .
H31B H 0.352623 0.583569 0.459563 0.030 Uiso 1 1 calc R U . . .
C34 C 0.4268(4) 0.5060(2) 0.09871(17) 0.0245(9) Uani 1 1 d . . . . .
H34A H 0.514299 0.519540 0.078585 0.029 Uiso 1 1 calc R U . . .
H34B H 0.433836 0.454967 0.121459 0.029 Uiso 1 1 calc R U . . .
C35 C 0.2156(4) 0.6705(2) 0.33489(17) 0.0245(9) Uani 1 1 d . . . . .
H35A H 0.243015 0.713452 0.304985 0.029 Uiso 1 1 calc R U . . .
H35B H 0.197296 0.620323 0.309732 0.029 Uiso 1 1 calc R U . . .
C36 C 0.7163(4) 0.4666(2) 0.17918(18) 0.0280(9) Uani 1 1 d . . . . .
H36A H 0.695376 0.438299 0.218682 0.042 Uiso 1 1 calc R U . . .
H36B H 0.812918 0.467277 0.171464 0.042 Uiso 1 1 calc R U . . .
H36C H 0.668718 0.439115 0.143583 0.042 Uiso 1 1 calc R U . . .
C37 C 0.2252(4) 0.7603(2) 0.45582(18) 0.0266(9) Uani 1 1 d . . . . .
H37 H 0.243460 0.811349 0.480750 0.032 Uiso 1 1 calc R U . . .
C39 C 0.1137(4) 0.7715(2) 0.40723(19) 0.0301(10) Uani 1 1 d . . . . .
H39A H 0.140926 0.815339 0.378016 0.036 Uiso 1 1 calc R U . . .
H39B H 0.031189 0.786313 0.429493 0.036 Uiso 1 1 calc R U . . .
C40 C 0.4352(5) 0.9259(2) 0.2137(2) 0.0421(12) Uani 1 1 d . . . . .
H40A H 0.340112 0.932583 0.203087 0.051 Uiso 1 1 calc R U . . .
H40B H 0.476684 0.978409 0.227845 0.051 Uiso 1 1 calc R U . . .
C42 C 0.0433(4) 0.6261(2) 0.41437(19) 0.0300(10) Uani 1 1 d . . . . .
H42A H 0.024198 0.575552 0.389869 0.036 Uiso 1 1 calc R U . . .
H42B H -0.039639 0.640101 0.436672 0.036 Uiso 1 1 calc R U . . .
C51 C 0.3191(4) 0.4949(2) 0.04693(18) 0.0284(9) Uani 1 1 d . . . . .
H51 H 0.343844 0.451431 0.016435 0.034 Uiso 1 1 calc R U . . .
C52 C 0.3078(4) 0.5727(2) 0.01120(18) 0.0322(10) Uani 1 1 d . . . . .
H52A H 0.394271 0.587788 -0.009369 0.039 Uiso 1 1 calc R U . . .
H52B H 0.238682 0.565266 -0.022444 0.039 Uiso 1 1 calc R U . . .
C55 C 0.2705(4) 0.6389(2) 0.05734(18) 0.0313(10) Uani 1 1 d . . . . .
H55 H 0.263025 0.690035 0.033868 0.038 Uiso 1 1 calc R U . . .
C62 C 0.1857(4) 0.4709(3) 0.07805(19) 0.0350(10) Uani 1 1 d . . . . .
H62A H 0.115544 0.462326 0.044980 0.042 Uiso 1 1 calc R U . . .
H62B H 0.193080 0.420066 0.101042 0.042 Uiso 1 1 calc R U . . .
C64 C 0.4233(4) 0.3605(2) 0.26286(19) 0.0321(10) Uani 1 1 d . . . . .
H64A H 0.451239 0.377322 0.219700 0.039 Uiso 1 1 calc R U . . .
H64B H 0.334177 0.331967 0.259849 0.039 Uiso 1 1 calc R U . . .
C66 C 0.4451(5) 0.4005(3) 0.36736(19) 0.0410(11) Uani 1 1 d . . . . .
H66A H 0.362081 0.376798 0.386569 0.049 Uiso 1 1 calc R U . . .
H66B H 0.481214 0.444821 0.395434 0.049 Uiso 1 1 calc R U . . .
C68 C 0.4477(5) 0.8639(2) 0.2645(2) 0.0399(11) Uani 1 1 d . . . . .
H68A H 0.512729 0.883608 0.297527 0.048 Uiso 1 1 calc R U . . .
H68B H 0.360084 0.852027 0.285059 0.048 Uiso 1 1 calc R U . . .
C69 C 0.5758(5) 0.8229(3) 0.1822(2) 0.0447(12) Uani 1 1 d . . . . .
H69A H 0.583181 0.780933 0.148699 0.054 Uiso 1 1 calc R U . . .
H69B H 0.666705 0.839235 0.197997 0.054 Uiso 1 1 calc R U . . .
C70 C 0.5245(5) 0.3066(3) 0.2911(2) 0.0420(12) Uani 1 1 d . . . . .
H70A H 0.609635 0.310263 0.267071 0.050 Uiso 1 1 calc R U . . .
H70B H 0.489482 0.249996 0.290985 0.050 Uiso 1 1 calc R U . . .
C73 C 0.5086(6) 0.8930(3) 0.1571(2) 0.0654(17) Uani 1 1 d . . . . .
H73A H 0.445377 0.876286 0.122466 0.079 Uiso 1 1 calc R U . . .
H73B H 0.574984 0.933645 0.140676 0.079 Uiso 1 1 calc R U . . .
Li74 Li 0.4422(6) 0.5414(4) 0.2845(3) 0.0251(15) Uani 1 1 d . . . . .
C76 C 0.5440(6) 0.3393(3) 0.3586(2) 0.0627(16) Uani 1 1 d . . . . .
H76A H 0.529012 0.295851 0.389718 0.075 Uiso 1 1 calc R U . . .
H76B H 0.635907 0.363382 0.364458 0.075 Uiso 1 1 calc R U . . .
Li79 Li 0.4735(6) 0.6819(4) 0.2569(3) 0.0265(15) Uani 1 1 d . . . . .
Si3 Si 0.86235(11) 0.07250(7) 0.31439(5) 0.0245(3) Uani 1 1 d . . . . .
Si4 Si 0.90688(11) 0.16170(7) 0.12796(5) 0.0244(3) Uani 1 1 d . . . . .
O1 O 1.0594(3) 0.29817(14) 0.27966(12) 0.0275(6) Uani 1 1 d . . . . .
N4 N 1.0298(3) 0.09129(17) 0.30280(13) 0.0201(7) Uani 1 1 d . . . . .
O7 O 1.0556(3) -0.06610(16) 0.18516(13) 0.0414(8) Uani 1 1 d . . . . .
N8 N 1.0619(3) 0.14282(17) 0.15500(13) 0.0208(7) Uani 1 1 d . . . . .
C9 C 1.1842(3) 0.1539(2) 0.11590(16) 0.0195(8) Uani 1 1 d . . . . .
C11 C 1.1311(3) 0.0812(2) 0.35257(16) 0.0183(8) Uani 1 1 d . . . . .
C18 C 1.1778(4) -0.0054(2) 0.35336(17) 0.0249(9) Uani 1 1 d . . . . .
H18A H 1.100134 -0.042683 0.362609 0.030 Uiso 1 1 calc R U . . .
H18B H 1.211795 -0.019727 0.310648 0.030 Uiso 1 1 calc R U . . .
C19 C 1.0848(4) 0.1024(2) 0.42051(16) 0.0242(9) Uani 1 1 d . . . . .
H19A H 1.057792 0.158612 0.421829 0.029 Uiso 1 1 calc R U . . .
H19B H 1.005521 0.067258 0.431341 0.029 Uiso 1 1 calc R U . . .
C20 C 1.1943(4) 0.0926(2) 0.47007(17) 0.0294(10) Uani 1 1 d . . . . .
H20 H 1.160239 0.106799 0.513314 0.035 Uiso 1 1 calc R U . . .
C25 C 1.1648(4) 0.1241(2) 0.04640(17) 0.0272(9) Uani 1 1 d . . . . .
H25A H 1.134708 0.066615 0.045890 0.033 Uiso 1 1 calc R U . . .
H25B H 1.094433 0.154357 0.025971 0.033 Uiso 1 1 calc R U . . .
C29 C 1.2351(4) 0.2424(2) 0.11468(19) 0.0290(10) Uani 1 1 d . . . . .
H29A H 1.165552 0.274638 0.095756 0.035 Uiso 1 1 calc R U . . .
H29B H 1.251387 0.262271 0.158847 0.035 Uiso 1 1 calc R U . . .
C30 C 1.2568(4) 0.1357(2) 0.33907(17) 0.0251(9) Uani 1 1 d . . . . .
H30A H 1.290751 0.122723 0.296080 0.030 Uiso 1 1 calc R U . . .
H30B H 1.232161 0.192400 0.339420 0.030 Uiso 1 1 calc R U . . .
C33 C 0.7931(4) 0.1591(2) 0.19941(18) 0.0295(10) Uani 1 1 d . . . . .
H33A H 0.826935 0.200929 0.230280 0.035 Uiso 1 1 calc R U . . .
H33B H 0.703189 0.173755 0.185507 0.035 Uiso 1 1 calc R U . . .
C38 C 0.7719(4) 0.1464(3) 0.36568(19) 0.0367(11) Uani 1 1 d . . . . .
H38A H 0.810464 0.148322 0.408625 0.055 Uiso 1 1 calc R U . . .
H38B H 0.676819 0.129426 0.367927 0.055 Uiso 1 1 calc R U . . .
H38C H 0.781680 0.199863 0.347073 0.055 Uiso 1 1 calc R U . . .
C41 C 1.4742(4) 0.2061(2) 0.1071(2) 0.0334(10) Uani 1 1 d . . . . .
H41A H 1.558495 0.213314 0.082809 0.040 Uiso 1 1 calc R U . . .
H41B H 1.490948 0.225751 0.151291 0.040 Uiso 1 1 calc R U . . .
C43 C 1.4272(4) 0.1169(2) 0.10711(18) 0.0297(10) Uani 1 1 d . . . . .
H43 H 1.497029 0.085110 0.127450 0.036 Uiso 1 1 calc R U . . .
C44 C 1.0325(4) 0.3683(2) 0.24361(19) 0.0328(10) Uani 1 1 d . . . . .
H44A H 0.945090 0.360718 0.221582 0.039 Uiso 1 1 calc R U . . .
H44B H 1.103066 0.378531 0.211342 0.039 Uiso 1 1 calc R U . . .
C45 C 1.2875(4) -0.0165(2) 0.40282(18) 0.0284(9) Uani 1 1 d . . . . .
H45 H 1.313502 -0.073500 0.401840 0.034 Uiso 1 1 calc R U . . .
C46 C 0.7776(4) 0.0782(2) 0.23449(18) 0.0316(10) Uani 1 1 d . . . . .
H46A H 0.812540 0.035971 0.206311 0.038 Uiso 1 1 calc R U . . .
H46B H 0.680894 0.064917 0.240409 0.038 Uiso 1 1 calc R U . . .
C47 C 1.2961(4) 0.1062(2) 0.14416(18) 0.0286(10) Uani 1 1 d . . . . .
H47A H 1.311772 0.123901 0.188903 0.034 Uiso 1 1 calc R U . . .
H47B H 1.266996 0.048538 0.144151 0.034 Uiso 1 1 calc R U . . .
C48 C 1.3684(4) 0.1260(2) 0.38813(17) 0.0273(9) Uani 1 1 d . . . . .
H48 H 1.447517 0.162459 0.377551 0.033 Uiso 1 1 calc R U . . .
C49 C 0.8257(4) 0.0863(3) 0.06957(18) 0.0352(11) Uani 1 1 d . . . . .
H49A H 0.881504 0.082805 0.031442 0.053 Uiso 1 1 calc R U . . .
H49B H 0.737079 0.103453 0.057680 0.053 Uiso 1 1 calc R U . . .
H49C H 0.816428 0.033539 0.089356 0.053 Uiso 1 1 calc R U . . .
C50 C 1.4091(4) 0.0392(2) 0.38711(19) 0.0309(10) Uani 1 1 d . . . . .
H50A H 1.480938 0.032720 0.418745 0.037 Uiso 1 1 calc R U . . .
H50B H 1.443849 0.025097 0.344492 0.037 Uiso 1 1 calc R U . . .
C53 C 1.3645(4) 0.2538(2) 0.0763(2) 0.0333(10) Uani 1 1 d . . . . .
H53 H 1.393628 0.312027 0.075914 0.040 Uiso 1 1 calc R U . . .
C54 C 1.0407(5) 0.3170(2) 0.34624(19) 0.0410(12) Uani 1 1 d . . . . .
H54A H 1.127784 0.319882 0.368820 0.049 Uiso 1 1 calc R U . . .
H54B H 0.981471 0.275142 0.366147 0.049 Uiso 1 1 calc R U . . .
C56 C 0.8066(4) -0.0288(3) 0.3464(2) 0.0395(11) Uani 1 1 d . . . . .
H56A H 0.837354 -0.071113 0.317888 0.059 Uiso 1 1 calc R U . . .
H56B H 0.708744 -0.033086 0.348956 0.059 Uiso 1 1 calc R U . . .
H56C H 0.844815 -0.034746 0.388889 0.059 Uiso 1 1 calc R U . . .
C57 C 0.8863(4) 0.2618(2) 0.08954(19) 0.0360(11) Uani 1 1 d . . . . .
H57A H 0.919490 0.305091 0.118530 0.054 Uiso 1 1 calc R U . . .
H57B H 0.791465 0.268010 0.080360 0.054 Uiso 1 1 calc R U . . .
H57C H 0.937408 0.264218 0.049794 0.054 Uiso 1 1 calc R U . . .
C58 C 1.2354(4) 0.0051(2) 0.46897(18) 0.0351(11) Uani 1 1 d . . . . .
H58A H 1.305951 -0.001632 0.501181 0.042 Uiso 1 1 calc R U . . .
H58B H 1.157302 -0.031153 0.479540 0.042 Uiso 1 1 calc R U . . .
C59 C 1.2955(4) 0.1352(3) 0.00836(19) 0.0347(11) Uani 1 1 d . . . . .
H59 H 1.279583 0.115681 -0.036442 0.042 Uiso 1 1 calc R U . . .
C60 C 1.0307(5) 0.4374(2) 0.29087(19) 0.0377(11) Uani 1 1 d . . . . .
H60A H 1.121547 0.462600 0.297817 0.045 Uiso 1 1 calc R U . . .
H60B H 0.970153 0.478661 0.276883 0.045 Uiso 1 1 calc R U . . .
C61 C 1.3167(4) 0.1478(3) 0.45429(18) 0.0344(10) Uani 1 1 d . . . . .
H61A H 1.291908 0.204422 0.455395 0.041 Uiso 1 1 calc R U . . .
H61B H 1.387862 0.141666 0.486362 0.041 Uiso 1 1 calc R U . . .
C63 C 1.4038(4) 0.0871(3) 0.03845(19) 0.0371(11) Uani 1 1 d . . . . .
H63A H 1.487860 0.093993 0.013871 0.045 Uiso 1 1 calc R U . . .
H63B H 1.375449 0.029319 0.037926 0.045 Uiso 1 1 calc R U . . .
Li65 Li 1.0598(6) 0.1872(4) 0.2463(3) 0.0249(15) Uani 1 1 d . . . . .
C67 C 1.3405(4) 0.2231(3) 0.0082(2) 0.0402(12) Uani 1 1 d . . . . .
H67A H 1.271092 0.254148 -0.012182 0.048 Uiso 1 1 calc R U . . .
H67B H 1.424014 0.230471 -0.016709 0.048 Uiso 1 1 calc R U . . .
C71 C 1.0554(5) -0.0931(3) 0.1195(2) 0.0490(13) Uani 1 1 d . . . . .
H71A H 0.993900 -0.061702 0.094188 0.059 Uiso 1 1 calc R U . . .
H71B H 1.146391 -0.085801 0.101416 0.059 Uiso 1 1 calc R U . . .
C72 C 0.9788(5) 0.3960(3) 0.3498(2) 0.0490(13) Uani 1 1 d . . . . .
H72A H 1.007440 0.426530 0.388749 0.059 Uiso 1 1 calc R U . . .
H72B H 0.879947 0.389316 0.349077 0.059 Uiso 1 1 calc R U . . .
C75 C 1.0271(9) -0.2038(3) 0.1856(3) 0.104(3) Uani 1 1 d . . . . .
H75A H 0.952242 -0.242074 0.196969 0.125 Uiso 1 1 calc R U . . .
H75B H 1.112403 -0.230278 0.190972 0.125 Uiso 1 1 calc R U . . .
Li77 Li 1.0569(7) 0.0469(4) 0.2133(3) 0.0285(15) Uani 1 1 d . . . . .
C78 C 1.0255(7) -0.1349(3) 0.2230(2) 0.0691(18) Uani 1 1 d . . . . .
H78A H 1.092332 -0.137210 0.257618 0.083 Uiso 1 1 calc R U . . .
H78B H 0.936105 -0.131019 0.242632 0.083 Uiso 1 1 calc R U . . .
C80 C 1.0121(8) -0.1762(3) 0.1180(3) 0.101(3) Uani 1 1 d . . . . .
H80A H 1.068323 -0.206921 0.088702 0.122 Uiso 1 1 calc R U . . .
H80B H 0.917683 -0.183243 0.103903 0.122 Uiso 1 1 calc R U . . .
C1 C 0.6920(4) 0.7457(2) 0.38189(18) 0.0292(10) Uani 1 1 d . . . . .
H1A H 0.683994 0.771432 0.340604 0.044 Uiso 1 1 calc R U . . .
H1B H 0.786782 0.741865 0.392484 0.044 Uiso 1 1 calc R U . . .
H1C H 0.648942 0.777730 0.414757 0.044 Uiso 1 1 calc R U . . .
C2 C 0.6306(4) 0.6007(3) 0.46011(17) 0.0325(10) Uani 1 1 d . . . . .
H2A H 0.579289 0.631427 0.490861 0.049 Uiso 1 1 calc R U . . .
H2B H 0.725637 0.605389 0.471651 0.049 Uiso 1 1 calc R U . . .
H2C H 0.598747 0.544164 0.460529 0.049 Uiso 1 1 calc R U . . .

loop_
_atom_site_aniso_label
_atom_site_aniso_U_11
_atom_site_aniso_U_22
_atom_site_aniso_U_33
_atom_site_aniso_U_23
_atom_site_aniso_U_13
_atom_site_aniso_U_12
Si1 0.0213(6) 0.0233(6) 0.0164(5) 0.0004(4) 0.0017(4) 0.0032(4)
Si2 0.0212(6) 0.0281(6) 0.0157(6) -0.0005(5) 0.0001(4) 0.0008(5)
O2 0.0415(17) 0.0253(15) 0.0209(15) 0.0032(12) -0.0029(12) 0.0042(13)
O3 0.0501(19) 0.0208(15) 0.0300(16) 0.0026(12) 0.0083(14) 0.0053(13)
N5 0.0171(17) 0.0259(18) 0.0151(16) 0.0001(13) 0.0001(13) 0.0016(13)
N6 0.0187(17) 0.0213(17) 0.0183(17) 0.0002(13) 0.0004(13) 0.0025(13)
C10 0.022(2) 0.022(2) 0.0147(19) -0.0030(16) 0.0014(16) 0.0018(16)
C12 0.021(2) 0.029(2) 0.019(2) 0.0016(17) 0.0020(16) -0.0002(17)
C13 0.023(2) 0.023(2) 0.0112(19) 0.0006(16) -0.0005(15) 0.0032(16)
C14 0.026(2) 0.031(2) 0.025(2) 0.0059(18) 0.0079(18) -0.0004(18)
C15 0.026(2) 0.020(2) 0.021(2) -0.0006(17) 0.0030(17) -0.0003(16)
C16 0.024(2) 0.037(2) 0.018(2) -0.0009(18) 0.0030(17) 0.0004(18)
C17 0.027(2) 0.045(3) 0.016(2) -0.0040(19) 0.0030(17) 0.0044(19)
C21 0.021(2) 0.034(2) 0.025(2) -0.0044(18) -0.0023(17) 0.0072(18)
C22 0.025(2) 0.052(3) 0.034(3) -0.010(2) -0.0052(19) 0.013(2)
C23 0.020(2) 0.032(2) 0.019(2) 0.0001(17) -0.0027(16) 0.0027(17)
C24 0.029(2) 0.026(2) 0.021(2) 0.0011(17) -0.0015(17) 0.0041(18)
C26 0.020(2) 0.056(3) 0.020(2) 0.003(2) -0.0002(17) -0.004(2)
C28 0.023(2) 0.037(2) 0.017(2) 0.0018(18) 0.0006(16) -0.0022(18)
C31 0.026(2) 0.023(2) 0.026(2) -0.0001(17) 0.0016(17) -0.0007(17)
C34 0.021(2) 0.029(2) 0.024(2) -0.0018(18) -0.0014(17) 0.0039(17)
C35 0.026(2) 0.029(2) 0.018(2) -0.0034(17) -0.0007(17) 0.0007(17)
C36 0.026(2) 0.034(2) 0.025(2) -0.0009(18) 0.0014(17) 0.0075(18)
C37 0.027(2) 0.029(2) 0.023(2) -0.0114(18) 0.0069(17) 0.0015(18)
C39 0.029(2) 0.030(2) 0.033(2) -0.0014(19) 0.0098(19) 0.0084(18)
C40 0.056(3) 0.029(3) 0.043(3) 0.011(2) 0.012(2) 0.009(2)
C42 0.020(2) 0.030(2) 0.039(3) -0.006(2) 0.0041(19) -0.0028(18)
C51 0.030(2) 0.036(2) 0.020(2) -0.0089(18) -0.0031(17) 0.0034(19)
C52 0.029(2) 0.048(3) 0.020(2) 0.001(2) -0.0005(18) 0.005(2)
C55 0.033(2) 0.034(2) 0.027(2) 0.0076(19) -0.0062(19) 0.0076(19)
C62 0.034(3) 0.041(3) 0.029(2) -0.005(2) -0.0123(19) -0.006(2)
C64 0.044(3) 0.026(2) 0.027(2) -0.0031(19) -0.0010(19) 0.0012(19)
C66 0.062(3) 0.038(3) 0.023(2) 0.009(2) -0.002(2) -0.002(2)
C68 0.064(3) 0.025(2) 0.032(3) -0.002(2) 0.009(2) 0.013(2)
C69 0.044(3) 0.034(3) 0.055(3) -0.002(2) 0.019(2) 0.001(2)
C70 0.050(3) 0.029(3) 0.048(3) 0.008(2) 0.009(2) 0.013(2)
C73 0.105(5) 0.048(3) 0.046(3) 0.013(3) 0.025(3) 0.027(3)
Li74 0.024(4) 0.028(4) 0.023(4) 0.005(3) 0.003(3) 0.000(3)
C76 0.079(4) 0.051(3) 0.060(4) 0.000(3) -0.028(3) 0.018(3)
Li79 0.029(4) 0.023(4) 0.028(4) 0.004(3) -0.003(3) 0.002(3)
Si3 0.0229(6) 0.0315(7) 0.0187(6) 0.0022(5) 0.0024(5) -0.0020(5)
Si4 0.0224(6) 0.0337(7) 0.0173(6) 0.0011(5) -0.0013(4) 0.0034(5)
O1 0.0398(17) 0.0211(15) 0.0220(15) -0.0003(12) 0.0028(12) 0.0066(12)
N4 0.0217(17) 0.0233(18) 0.0150(16) 0.0032(13) -0.0003(13) -0.0015(13)
O7 0.072(2) 0.0243(16) 0.0263(17) -0.0054(13) 0.0030(15) -0.0061(15)
N8 0.0218(17) 0.0276(18) 0.0131(16) -0.0001(13) -0.0002(13) 0.0033(14)
C9 0.021(2) 0.025(2) 0.0127(19) 0.0000(16) -0.0012(15) 0.0045(16)
C11 0.021(2) 0.021(2) 0.0121(19) 0.0025(16) 0.0022(15) 0.0013(16)
C18 0.028(2) 0.025(2) 0.021(2) 0.0006(17) 0.0056(17) 0.0020(17)
C19 0.026(2) 0.033(2) 0.014(2) 0.0006(17) 0.0029(16) 0.0053(18)
C20 0.035(2) 0.042(3) 0.012(2) -0.0003(18) -0.0006(17) 0.007(2)
C25 0.030(2) 0.031(2) 0.021(2) 0.0007(18) -0.0008(17) 0.0006(18)
C29 0.026(2) 0.024(2) 0.037(2) -0.0025(19) -0.0030(19) 0.0048(18)
C30 0.032(2) 0.026(2) 0.018(2) 0.0011(17) 0.0001(17) 0.0034(18)
C33 0.022(2) 0.046(3) 0.021(2) 0.0022(19) -0.0030(17) 0.0071(19)
C38 0.026(2) 0.052(3) 0.032(3) -0.003(2) 0.0035(19) 0.004(2)
C41 0.021(2) 0.046(3) 0.032(2) -0.004(2) 0.0036(18) -0.0020(19)
C43 0.026(2) 0.035(3) 0.029(2) 0.0081(19) 0.0046(18) 0.0112(19)
C44 0.044(3) 0.025(2) 0.030(2) 0.0036(19) -0.004(2) 0.0075(19)
C45 0.032(2) 0.026(2) 0.027(2) 0.0025(18) -0.0015(18) 0.0094(18)
C46 0.021(2) 0.049(3) 0.024(2) 0.000(2) -0.0008(17) -0.0074(19)
C47 0.026(2) 0.036(2) 0.025(2) 0.0107(19) 0.0042(18) 0.0075(18)
C48 0.022(2) 0.035(2) 0.024(2) 0.0018(18) -0.0016(17) -0.0026(18)
C49 0.026(2) 0.052(3) 0.027(2) -0.005(2) 0.0000(18) -0.002(2)
C50 0.027(2) 0.043(3) 0.023(2) 0.0001(19) -0.0034(18) 0.009(2)
C53 0.028(2) 0.023(2) 0.049(3) 0.005(2) 0.004(2) -0.0021(18)
C54 0.069(3) 0.033(3) 0.022(2) 0.001(2) 0.010(2) 0.009(2)
C56 0.036(3) 0.047(3) 0.034(3) 0.005(2) 0.001(2) -0.008(2)
C57 0.032(2) 0.045(3) 0.032(2) 0.006(2) -0.003(2) 0.010(2)
C58 0.040(3) 0.043(3) 0.023(2) 0.010(2) 0.0008(19) 0.007(2)
C59 0.033(2) 0.052(3) 0.019(2) -0.002(2) 0.0078(18) -0.004(2)
C60 0.052(3) 0.025(2) 0.037(3) 0.003(2) 0.005(2) 0.006(2)
C61 0.040(3) 0.040(3) 0.023(2) -0.0030(19) -0.0104(19) 0.004(2)
C63 0.038(3) 0.036(3) 0.037(3) -0.008(2) 0.018(2) 0.004(2)
Li65 0.028(4) 0.022(4) 0.024(4) -0.001(3) 0.001(3) 0.000(3)
C67 0.030(3) 0.058(3) 0.033(3) 0.024(2) 0.008(2) 0.004(2)
C71 0.079(4) 0.039(3) 0.029(3) -0.011(2) -0.002(2) 0.006(3)
C72 0.071(4) 0.033(3) 0.044(3) -0.001(2) 0.023(3) 0.008(2)
C75 0.229(9) 0.035(3) 0.046(4) 0.001(3) -0.025(4) -0.019(4)
Li77 0.034(4) 0.026(4) 0.025(4) -0.001(3) 0.003(3) 0.000(3)
C78 0.132(5) 0.035(3) 0.037(3) 0.000(2) 0.016(3) -0.021(3)
C80 0.224(9) 0.039(3) 0.038(3) 0.005(3) -0.031(4) -0.022(4)
C1 0.027(2) 0.033(2) 0.027(2) -0.0058(19) 0.0004(18) -0.0024(18)
C2 0.029(2) 0.048(3) 0.021(2) 0.0051(19) -0.0025(18) 0.001(2)

loop_
_atom_type_symbol
_atom_type_description
_atom_type_scat_dispersion_real
_atom_type_scat_dispersion_imag
_atom_type_scat_source
C C 0.0033 0.0016 'International Tables Vol C Tables 4.2.6.8 and 6.1.1.4'
H H 0.0000 0.0000 'International Tables Vol C Tables 4.2.6.8 and 6.1.1.4'
Li Li -0.0003 0.0001 'International Tables Vol C Tables 4.2.6.8 and 6.1.1.4'
N N 0.0061 0.0033 'International Tables Vol C Tables 4.2.6.8 and 6.1.1.4'
O O 0.0106 0.0060 'International Tables Vol C Tables 4.2.6.8 and 6.1.1.4'
Si Si 0.0817 0.0704 'International Tables Vol C Tables 4.2.6.8 and 6.1.1.4'

loop_
_geom_angle_atom_site_label_1
_geom_angle_atom_site_label_2
_geom_angle_atom_site_label_3
_geom_angle
_geom_angle_site_symmetry_1
_geom_angle_site_symmetry_3
_geom_angle_publ_flag
N6 Si1 C12 108.10(15) . . ?
N6 Si1 C16 118.15(16) . . ?
N6 Si1 C36 116.95(16) . . ?
N6 Si1 Li74 39.23(15) . . ?
N6 Si1 Li79 38.91(16) . . ?
C12 Si1 C36 104.23(17) . . ?
C12 Si1 Li74 82.33(16) . . ?
C12 Si1 Li79 73.11(17) . . ?
C16 Si1 C12 103.38(17) . . ?
C16 Si1 C36 104.40(17) . . ?
C16 Si1 Li74 155.71(17) . . ?
C16 Si1 Li79 111.45(17) . . ?
C36 Si1 Li74 96.81(17) . . ?
C36 Si1 Li79 143.72(17) . . ?
Li79 Si1 Li74 46.98(17) . . ?
N5 Si2 C23 107.84(15) . . ?
N5 Si2 Li74 40.06(15) . . ?
N5 Si2 Li79 41.83(16) . . ?
N5 Si2 C1 115.70(16) . . ?
N5 Si2 C2 117.74(17) . . ?
C23 Si2 Li74 69.51(17) . . ?
C23 Si2 Li79 84.57(16) . . ?
Li79 Si2 Li74 48.06(17) . . ?
C1 Si2 C23 105.06(17) . . ?
C1 Si2 Li74 137.66(17) . . ?
C1 Si2 Li79 90.17(17) . . ?
C1 Si2 C2 104.36(18) . . ?
C2 Si2 C23 104.98(17) . . ?
C2 Si2 Li74 117.74(18) . . ?
C2 Si2 Li79 159.50(18) . . ?
C64 O2 Li74 128.3(3) . . ?
C66 O2 C64 105.8(3) . . ?
C66 O2 Li74 122.1(3) . . ?
C68 O3 C69 105.3(3) . . ?
C68 O3 Li79 130.3(3) . . ?
C69 O3 Li79 124.0(3) . . ?
Si2 N5 Li74 107.2(2) . . ?
Si2 N5 Li79 104.7(2) . . ?
C10 N5 Si2 123.2(2) . . ?
C10 N5 Li74 120.9(3) . . ?
C10 N5 Li79 115.9(3) . . ?
Li74 N5 Li79 73.4(3) . . ?
Si1 N6 Li74 108.8(2) . . ?
Si1 N6 Li79 109.1(2) . . ?
C13 N6 Si1 123.0(2) . . ?
C13 N6 Li74 115.6(3) . . ?
C13 N6 Li79 116.2(3) . . ?
Li79 N6 Li74 73.5(3) . . ?
N5 C10 C15 113.6(3) . . ?
N5 C10 C31 111.7(3) . . ?
N5 C10 C35 109.7(3) . . ?
C15 C10 C31 107.2(3) . . ?
C35 C10 C15 107.5(3) . . ?
C35 C10 C31 106.8(3) . . ?
Si1 C12 H12A 107.8 . . ?
Si1 C12 H12B 107.8 . . ?
H12A C12 H12B 107.2 . . ?
C23 C12 Si1 117.8(3) . . ?
C23 C12 H12A 107.8 . . ?
C23 C12 H12B 107.8 . . ?
N6 C13 C24 111.2(3) . . ?
N6 C13 C28 110.2(3) . . ?
N6 C13 C34 113.7(3) . . ?
C24 C13 C34 107.5(3) . . ?
C28 C13 C24 107.2(3) . . ?
C28 C13 C34 106.7(3) . . ?
C17 C14 H14 109.6 . . ?
C17 C14 C31 109.7(3) . . ?
C17 C14 C42 109.1(3) . . ?
C31 C14 H14 109.6 . . ?
C31 C14 C42 109.2(3) . . ?
C42 C14 H14 109.6 . . ?
C10 C15 H15A 109.2 . . ?
C10 C15 H15B 109.2 . . ?
H15A C15 H15B 107.9 . . ?
C37 C15 C10 112.0(3) . . ?
C37 C15 H15A 109.2 . . ?
C37 C15 H15B 109.2 . . ?
Si1 C16 H16A 109.5 . . ?
Si1 C16 H16B 109.5 . . ?
Si1 C16 H16C 109.5 . . ?
H16A C16 H16B 109.5 . . ?
H16A C16 H16C 109.5 . . ?
H16B C16 H16C 109.5 . . ?
C14 C17 H17A 109.7 . . ?
C14 C17 H17B 109.7 . . ?
C14 C17 C37 109.7(3) . . ?
H17A C17 H17B 108.2 . . ?
C37 C17 H17A 109.7 . . ?
C37 C17 H17B 109.7 . . ?
C35 C21 H21 109.5 . . ?
C39 C21 H21 109.5 . . ?
C39 C21 C35 109.5(3) . . ?
C42 C21 H21 109.5 . . ?
C42 C21 C35 109.2(3) . . ?
C42 C21 C39 109.6(3) . . ?
H22A C22 H22B 108.3 . . ?
C26 C22 H22A 109.8 . . ?
C26 C22 H22B 109.8 . . ?
C26 C22 C55 109.3(3) . . ?
C55 C22 H22A 109.8 . . ?
C55 C22 H22B 109.8 . . ?
Si2 C23 H23A 108.0 . . ?
Si2 C23 H23B 108.0 . . ?
C12 C23 Si2 117.2(3) . . ?
C12 C23 H23A 108.0 . . ?
C12 C23 H23B 108.0 . . ?
H23A C23 H23B 107.2 . . ?
C13 C24 H24A 109.3 . . ?
C13 C24 H24B 109.3 . . ?
H24A C24 H24B 107.9 . . ?
C55 C24 C13 111.8(3) . . ?
C55 C24 H24A 109.3 . . ?
C55 C24 H24B 109.3 . . ?
C22 C26 H26 109.6 . . ?
C22 C26 C28 109.0(3) . . ?
C28 C26 H26 109.6 . . ?
C62 C26 C22 109.8(3) . . ?
C62 C26 H26 109.6 . . ?
C62 C26 C28 109.4(3) . . ?
C13 C28 C26 111.9(3) . . ?
C13 C28 H28A 109.2 . . ?
C13 C28 H28B 109.2 . . ?
C26 C28 H28A 109.2 . . ?
C26 C28 H28B 109.2 . . ?
H28A C28 H28B 107.9 . . ?
C10 C31 H31A 109.2 . . ?
C10 C31 H31B 109.2 . . ?
C14 C31 C10 111.9(3) . . ?
C14 C31 H31A 109.2 . . ?
C14 C31 H31B 109.2 . . ?
H31A C31 H31B 107.9 . . ?
C13 C34 H34A 109.3 . . ?
C13 C34 H34B 109.3 . . ?
H34A C34 H34B 107.9 . . ?
C51 C34 C13 111.7(3) . . ?
C51 C34 H34A 109.3 . . ?
C51 C34 H34B 109.3 . . ?
C10 C35 H35A 109.2 . . ?
C10 C35 H35B 109.2 . . ?
C21 C35 C10 112.1(3) . . ?
C21 C35 H35A 109.2 . . ?
C21 C35 H35B 109.2 . . ?
H35A C35 H35B 107.9 . . ?
Si1 C36 H36A 109.5 . . ?
Si1 C36 H36B 109.5 . . ?
Si1 C36 H36C 109.5 . . ?
H36A C36 H36B 109.5 . . ?
H36A C36 H36C 109.5 . . ?
H36B C36 H36C 109.5 . . ?
C15 C37 H37 109.6 . . ?
C17 C37 C15 108.6(3) . . ?
C17 C37 H37 109.6 . . ?
C39 C37 C15 110.0(3) . . ?
C39 C37 C17 109.4(3) . . ?
C39 C37 H37 109.6 . . ?
C21 C39 H39A 109.9 . . ?
C21 C39 H39B 109.9 . . ?
C37 C39 C21 109.1(3) . . ?
C37 C39 H39A 109.9 . . ?
C37 C39 H39B 109.9 . . ?
H39A C39 H39B 108.3 . . ?
H40A C40 H40B 108.9 . . ?
C68 C40 H40A 110.8 . . ?
C68 C40 H40B 110.8 . . ?
C73 C40 H40A 110.8 . . ?
C73 C40 H40B 110.8 . . ?
C73 C40 C68 104.8(3) . . ?
C14 C42 H42A 109.7 . . ?
C14 C42 H42B 109.7 . . ?
C21 C42 C14 109.7(3) . . ?
C21 C42 H42A 109.7 . . ?
C21 C42 H42B 109.7 . . ?
H42A C42 H42B 108.2 . . ?
C34 C51 H51 109.4 . . ?
C52 C51 C34 109.9(3) . . ?
C52 C51 H51 109.4 . . ?
C52 C51 C62 109.9(3) . . ?
C62 C51 C34 109.0(3) . . ?
C62 C51 H51 109.4 . . ?
C51 C52 H52A 109.8 . . ?
C51 C52 H52B 109.8 . . ?
H52A C52 H52B 108.2 . . ?
C55 C52 C51 109.5(3) . . ?
C55 C52 H52A 109.8 . . ?
C55 C52 H52B 109.8 . . ?
C22 C55 H55 109.6 . . ?
C24 C55 C22 109.1(3) . . ?
C24 C55 H55 109.6 . . ?
C52 C55 C22 109.4(3) . . ?
C52 C55 C24 109.6(3) . . ?
C52 C55 H55 109.6 . . ?
C26 C62 C51 109.5(3) . . ?
C26 C62 H62A 109.8 . . ?
C26 C62 H62B 109.8 . . ?
C51 C62 H62A 109.8 . . ?
C51 C62 H62B 109.8 . . ?
H62A C62 H62B 108.2 . . ?
O2 C64 H64A 110.5 . . ?
O2 C64 H64B 110.5 . . ?
O2 C64 C70 106.4(3) . . ?
H64A C64 H64B 108.6 . . ?
C70 C64 H64A 110.5 . . ?
C70 C64 H64B 110.5 . . ?
O2 C66 H66A 110.6 . . ?
O2 C66 H66B 110.6 . . ?
O2 C66 C76 105.7(4) . . ?
H66A C66 H66B 108.7 . . ?
C76 C66 H66A 110.6 . . ?
C76 C66 H66B 110.6 . . ?
O3 C68 C40 106.4(3) . . ?
O3 C68 H68A 110.5 . . ?
O3 C68 H68B 110.5 . . ?
C40 C68 H68A 110.5 . . ?
C40 C68 H68B 110.5 . . ?
H68A C68 H68B 108.6 . . ?
O3 C69 H69A 110.6 . . ?
O3 C69 H69B 110.6 . . ?
O3 C69 C73 105.5(3) . . ?
H69A C69 H69B 108.8 . . ?
C73 C69 H69A 110.6 . . ?
C73 C69 H69B 110.6 . . ?
C64 C70 H70A 111.0 . . ?
C64 C70 H70B 111.0 . . ?
C64 C70 C76 103.6(3) . . ?
H70A C70 H70B 109.0 . . ?
C76 C70 H70A 111.0 . . ?
C76 C70 H70B 111.0 . . ?
C40 C73 H73A 110.9 . . ?
C40 C73 H73B 110.9 . . ?
C69 C73 C40 104.3(4) . . ?
C69 C73 H73A 110.9 . . ?
C69 C73 H73B 110.9 . . ?
H73A C73 H73B 108.9 . . ?
Si2 Li74 Si1 88.04(17) . . ?
O2 Li74 Si1 112.6(3) . . ?
O2 Li74 Si2 114.9(3) . . ?
O2 Li74 N5 126.9(3) . . ?
O2 Li74 N6 125.9(3) . . ?
O2 Li74 Li79 179.0(4) . . ?
N5 Li74 Si1 106.7(3) . . ?
N5 Li74 Si2 32.77(13) . . ?
N5 Li74 N6 106.3(3) . . ?
N5 Li74 Li79 54.0(2) . . ?
N6 Li74 Si1 32.01(12) . . ?
N6 Li74 Si2 104.3(2) . . ?
N6 Li74 Li79 53.1(2) . . ?
Li79 Li74 Si1 66.5(2) . . ?
Li79 Li74 Si2 65.6(2) . . ?
C66 C76 C70 106.0(4) . . ?
C66 C76 H76A 110.5 . . ?
C66 C76 H76B 110.5 . . ?
C70 C76 H76A 110.5 . . ?
C70 C76 H76B 110.5 . . ?
H76A C76 H76B 108.7 . . ?
Si2 Li79 Si1 88.41(16) . . ?
O3 Li79 Si1 114.0(3) . . ?
O3 Li79 Si2 115.4(3) . . ?
O3 Li79 N5 128.3(3) . . ?
O3 Li79 N6 125.9(3) . . ?
O3 Li79 Li74 178.1(4) . . ?
N5 Li79 Si1 105.8(2) . . ?
N5 Li79 Si2 33.46(13) . . ?
N5 Li79 Li74 52.6(2) . . ?
N6 Li79 Si1 31.94(13) . . ?
N6 Li79 Si2 105.2(2) . . ?
N6 Li79 N5 105.4(3) . . ?
N6 Li79 Li74 53.5(2) . . ?
Li74 Li79 Si1 66.5(2) . . ?
Li74 Li79 Si2 66.4(2) . . ?
N4 Si3 C38 117.53(17) . . ?
N4 Si3 C46 107.40(16) . . ?
N4 Si3 C56 117.34(17) . . ?
N4 Si3 Li65 38.55(15) . . ?
N4 Si3 Li77 42.71(16) . . ?
C38 Si3 Li65 100.15(18) . . ?
C38 Si3 Li77 147.77(19) . . ?
C46 Si3 C38 103.45(19) . . ?
C46 Si3 C56 105.37(19) . . ?
C46 Si3 Li65 79.50(17) . . ?
C46 Si3 Li77 70.54(18) . . ?
C56 Si3 C38 104.30(19) . . ?
C56 Si3 Li65 153.01(18) . . ?
C56 Si3 Li77 107.82(19) . . ?
Li77 Si3 Li65 47.90(17) . . ?
N8 Si4 C33 106.49(16) . . ?
N8 Si4 C49 117.03(17) . . ?
N8 Si4 C57 117.21(17) . . ?
N8 Si4 Li65 42.89(15) . . ?
N8 Si4 Li77 37.61(16) . . ?
C33 Si4 C49 104.74(18) . . ?
C33 Si4 C57 106.22(18) . . ?
C33 Si4 Li65 68.88(17) . . ?
C33 Si4 Li77 80.08(17) . . ?
C49 Si4 Li65 146.74(18) . . ?
C49 Si4 Li77 99.73(18) . . ?
C57 Si4 C49 104.04(19) . . ?
C57 Si4 Li65 109.09(18) . . ?
C57 Si4 Li77 152.71(19) . . ?
Li65 Si4 Li77 47.46(17) . . ?
C44 O1 C54 108.2(3) . . ?
C44 O1 Li65 126.1(3) . . ?
C54 O1 Li65 122.6(3) . . ?
Si3 N4 Li65 109.7(2) . . ?
Si3 N4 Li77 102.6(2) . . ?
C11 N4 Si3 123.3(2) . . ?
C11 N4 Li65 116.4(3) . . ?
C11 N4 Li77 120.4(3) . . ?
Li65 N4 Li77 73.7(3) . . ?
C71 O7 Li77 124.6(3) . . ?
C78 O7 C71 107.2(3) . . ?
C78 O7 Li77 126.8(3) . . ?
Si4 N8 Li65 102.7(2) . . ?
Si4 N8 Li77 111.7(2) . . ?
C9 N8 Si4 123.1(2) . . ?
C9 N8 Li65 119.9(3) . . ?
C9 N8 Li77 115.4(3) . . ?
Li77 N8 Li65 73.1(3) . . ?
N8 C9 C25 113.3(3) . . ?
N8 C9 C29 111.6(3) . . ?
N8 C9 C47 109.6(3) . . ?
C29 C9 C25 107.9(3) . . ?
C47 C9 C25 106.7(3) . . ?
C47 C9 C29 107.4(3) . . ?
N4 C11 C18 111.8(3) . . ?
N4 C11 C19 114.3(3) . . ?
N4 C11 C30 109.8(3) . . ?
C19 C11 C18 107.4(3) . . ?
C30 C11 C18 106.2(3) . . ?
C30 C11 C19 106.9(3) . . ?
C11 C18 H18A 109.0 . . ?
C11 C18 H18B 109.0 . . ?
H18A C18 H18B 107.8 . . ?
C45 C18 C11 112.7(3) . . ?
C45 C18 H18A 109.0 . . ?
C45 C18 H18B 109.0 . . ?
C11 C19 H19A 109.2 . . ?
C11 C19 H19B 109.2 . . ?
H19A C19 H19B 107.9 . . ?
C20 C19 C11 112.2(3) . . ?
C20 C19 H19A 109.2 . . ?
C20 C19 H19B 109.2 . . ?
C19 C20 H20 109.6 . . ?
C19 C20 C58 109.5(3) . . ?
C19 C20 C61 109.5(3) . . ?
C58 C20 H20 109.6 . . ?
C61 C20 H20 109.6 . . ?
C61 C20 C58 109.0(3) . . ?
C9 C25 H25A 109.4 . . ?
C9 C25 H25B 109.4 . . ?
H25A C25 H25B 108.0 . . ?
C59 C25 C9 111.2(3) . . ?
C59 C25 H25A 109.4 . . ?
C59 C25 H25B 109.4 . . ?
C9 C29 H29A 109.3 . . ?
C9 C29 H29B 109.3 . . ?
H29A C29 H29B 107.9 . . ?
C53 C29 C9 111.8(3) . . ?
C53 C29 H29A 109.3 . . ?
C53 C29 H29B 109.3 . . ?
C11 C30 H30A 109.1 . . ?
C11 C30 H30B 109.1 . . ?
H30A C30 H30B 107.9 . . ?
C48 C30 C11 112.4(3) . . ?
C48 C30 H30A 109.1 . . ?
C48 C30 H30B 109.1 . . ?
Si4 C33 H33A 108.2 . . ?
Si4 C33 H33B 108.2 . . ?
H33A C33 H33B 107.4 . . ?
C46 C33 Si4 116.3(3) . . ?
C46 C33 H33A 108.2 . . ?
C46 C33 H33B 108.2 . . ?
Si3 C38 H38A 109.5 . . ?
Si3 C38 H38B 109.5 . . ?
Si3 C38 H38C 109.5 . . ?
H38A C38 H38B 109.5 . . ?
H38A C38 H38C 109.5 . . ?
H38B C38 H38C 109.5 . . ?
H41A C41 H41B 108.4 . . ?
C43 C41 H41A 110.0 . . ?
C43 C41 H41B 110.0 . . ?
C43 C41 C53 108.6(3) . . ?
C53 C41 H41A 110.0 . . ?
C53 C41 H41B 110.0 . . ?
C41 C43 H43 109.6 . . ?
C47 C43 C41 109.7(3) . . ?
C47 C43 H43 109.6 . . ?
C47 C43 C63 109.1(3) . . ?
C63 C43 C41 109.3(3) . . ?
C63 C43 H43 109.6 . . ?
O1 C44 H44A 110.4 . . ?
O1 C44 H44B 110.4 . . ?
O1 C44 C60 106.4(3) . . ?
H44A C44 H44B 108.6 . . ?
C60 C44 H44A 110.4 . . ?
C60 C44 H44B 110.4 . . ?
C18 C45 H45 109.7 . . ?
C50 C45 C18 108.9(3) . . ?
C50 C45 H45 109.7 . . ?
C58 C45 C18 109.3(3) . . ?
C58 C45 H45 109.7 . . ?
C58 C45 C50 109.5(3) . . ?
Si3 C46 H46A 108.0 . . ?
Si3 C46 H46B 108.0 . . ?
C33 C46 Si3 117.2(3) . . ?
C33 C46 H46A 108.0 . . ?
C33 C46 H46B 108.0 . . ?
H46A C46 H46B 107.2 . . ?
C9 C47 H47A 109.1 . . ?
C9 C47 H47B 109.1 . . ?
C43 C47 C9 112.5(3) . . ?
C43 C47 H47A 109.1 . . ?
C43 C47 H47B 109.1 . . ?
H47A C47 H47B 107.8 . . ?
C30 C48 H48 109.5 . . ?
C50 C48 C30 109.6(3) . . ?
C50 C48 H48 109.5 . . ?
C50 C48 C61 109.5(3) . . ?
C61 C48 C30 109.0(3) . . ?
C61 C48 H48 109.5 . . ?
Si4 C49 H49A 109.5 . . ?
Si4 C49 H49B 109.5 . . ?
Si4 C49 H49C 109.5 . . ?
H49A C49 H49B 109.5 . . ?
H49A C49 H49C 109.5 . . ?
H49B C49 H49C 109.5 . . ?
C45 C50 H50A 109.8 . . ?
C45 C50 H50B 109.8 . . ?
C48 C50 C45 109.4(3) . . ?
C48 C50 H50A 109.8 . . ?
C48 C50 H50B 109.8 . . ?
H50A C50 H50B 108.2 . . ?
C29 C53 C41 109.3(3) . . ?
C29 C53 H53 109.5 . . ?
C41 C53 H53 109.5 . . ?
C67 C53 C29 109.6(3) . . ?
C67 C53 C41 109.3(3) . . ?
C67 C53 H53 109.5 . . ?
O1 C54 H54A 110.3 . . ?
O1 C54 H54B 110.3 . . ?
O1 C54 C72 106.9(3) . . ?
H54A C54 H54B 108.6 . . ?
C72 C54 H54A 110.3 . . ?
C72 C54 H54B 110.3 . . ?
Si3 C56 H56A 109.5 . . ?
Si3 C56 H56B 109.5 . . ?
Si3 C56 H56C 109.5 . . ?
H56A C56 H56B 109.5 . . ?
H56A C56 H56C 109.5 . . ?
H56B C56 H56C 109.5 . . ?
Si4 C57 H57A 109.5 . . ?
Si4 C57 H57B 109.5 . . ?
Si4 C57 H57C 109.5 . . ?
H57A C57 H57B 109.5 . . ?
H57A C57 H57C 109.5 . . ?
H57B C57 H57C 109.5 . . ?
C20 C58 H58A 109.8 . . ?
C20 C58 H58B 109.8 . . ?
C45 C58 C20 109.5(3) . . ?
C45 C58 H58A 109.8 . . ?
C45 C58 H58B 109.8 . . ?
H58A C58 H58B 108.2 . . ?
C25 C59 H59 109.3 . . ?
C63 C59 C25 109.9(3) . . ?
C63 C59 H59 109.3 . . ?
C67 C59 C25 109.5(3) . . ?
C67 C59 H59 109.3 . . ?
C67 C59 C63 109.6(3) . . ?
C44 C60 H60A 111.4 . . ?
C44 C60 H60B 111.4 . . ?
H60A C60 H60B 109.3 . . ?
C72 C60 C44 101.7(3) . . ?
C72 C60 H60A 111.4 . . ?
C72 C60 H60B 111.4 . . ?
C20 C61 H61A 109.8 . . ?
C20 C61 H61B 109.8 . . ?
C48 C61 C20 109.5(3) . . ?
C48 C61 H61A 109.8 . . ?
C48 C61 H61B 109.8 . . ?
H61A C61 H61B 108.2 . . ?
C43 C63 H63A 109.9 . . ?
C43 C63 H63B 109.9 . . ?
C59 C63 C43 109.0(3) . . ?
C59 C63 H63A 109.9 . . ?
C59 C63 H63B 109.9 . . ?
H63A C63 H63B 108.3 . . ?
Si4 Li65 Si3 89.99(17) . . ?
O1 Li65 Si3 113.1(3) . . ?
O1 Li65 Si4 113.3(3) . . ?
O1 Li65 N4 122.2(3) . . ?
O1 Li65 N8 131.1(3) . . ?
O1 Li65 Li77 175.6(4) . . ?
N4 Li65 Si3 31.77(13) . . ?
N4 Li65 Si4 109.9(3) . . ?
N4 Li65 N8 106.1(3) . . ?
N4 Li65 Li77 53.4(2) . . ?
N8 Li65 Si3 103.9(2) . . ?
N8 Li65 Si4 34.44(13) . . ?
N8 Li65 Li77 53.2(2) . . ?
Li77 Li65 Si3 63.3(2) . . ?
Li77 Li65 Si4 69.8(2) . . ?
C53 C67 H67A 109.7 . . ?
C53 C67 H67B 109.7 . . ?
C59 C67 C53 109.9(3) . . ?
C59 C67 H67A 109.7 . . ?
C59 C67 H67B 109.7 . . ?
H67A C67 H67B 108.2 . . ?
O7 C71 H71A 110.2 . . ?
O7 C71 H71B 110.2 . . ?
H71A C71 H71B 108.5 . . ?
C80 C71 O7 107.5(4) . . ?
C80 C71 H71A 110.2 . . ?
C80 C71 H71B 110.2 . . ?
C54 C72 C60 103.2(3) . . ?
C54 C72 H72A 111.1 . . ?
C54 C72 H72B 111.1 . . ?
C60 C72 H72A 111.1 . . ?
C60 C72 H72B 111.1 . . ?
H72A C72 H72B 109.1 . . ?
H75A C75 H75B 108.8 . . ?
C78 C75 H75A 110.7 . . ?
C78 C75 H75B 110.7 . . ?
C78 C75 C80 105.4(5) . . ?
C80 C75 H75A 110.7 . . ?
C80 C75 H75B 110.7 . . ?
Si3 Li77 Si4 89.31(17) . . ?
N4 Li77 Si3 34.74(13) . . ?
N4 Li77 Si4 103.8(3) . . ?
N4 Li77 N8 106.1(3) . . ?
N4 Li77 Li65 52.9(2) . . ?
O7 Li77 Si3 112.1(3) . . ?
O7 Li77 Si4 116.6(3) . . ?
O7 Li77 N4 128.1(3) . . ?
O7 Li77 N8 125.4(3) . . ?
O7 Li77 Li65 179.0(4) . . ?
N8 Li77 Si3 108.7(3) . . ?
N8 Li77 Si4 30.67(13) . . ?
N8 Li77 Li65 53.7(2) . . ?
Li65 Li77 Si3 68.8(2) . . ?
Li65 Li77 Si4 62.7(2) . . ?
O7 C78 H78A 109.7 . . ?
O7 C78 H78B 109.7 . . ?
C75 C78 O7 109.9(4) . . ?
C75 C78 H78A 109.7 . . ?
C75 C78 H78B 109.7 . . ?
H78A C78 H78B 108.2 . . ?
C71 C80 C75 105.2(4) . . ?
C71 C80 H80A 110.7 . . ?
C71 C80 H80B 110.7 . . ?
C75 C80 H80A 110.7 . . ?
C75 C80 H80B 110.7 . . ?
H80A C80 H80B 108.8 . . ?
Si2 C1 H1A 109.5 . . ?
Si2 C1 H1B 109.5 . . ?
Si2 C1 H1C 109.5 . . ?
H1A C1 H1B 109.5 . . ?
H1A C1 H1C 109.5 . . ?
H1B C1 H1C 109.5 . . ?
Si2 C2 H2A 109.5 . . ?
Si2 C2 H2B 109.5 . . ?
Si2 C2 H2C 109.5 . . ?
H2A C2 H2B 109.5 . . ?
H2A C2 H2C 109.5 . . ?
H2B C2 H2C 109.5 . . ?

loop_
_geom_bond_atom_site_label_1
_geom_bond_atom_site_label_2
_geom_bond_distance
_geom_bond_site_symmetry_2
_geom_bond_publ_flag
Si1 N6 1.706(3) . ?
Si1 C12 1.887(4) . ?
Si1 C16 1.882(4) . ?
Si1 C36 1.899(4) . ?
Si1 Li74 3.048(6) . ?
Si1 Li79 3.046(6) . ?
Si2 N5 1.695(3) . ?
Si2 C23 1.895(4) . ?
Si2 Li74 2.992(6) . ?
Si2 Li79 2.973(6) . ?
Si2 C1 1.888(4) . ?
Si2 C2 1.891(4) . ?
O2 C64 1.439(4) . ?
O2 C66 1.431(4) . ?
O2 Li74 1.930(7) . ?
O3 C68 1.426(4) . ?
O3 C69 1.432(5) . ?
O3 Li79 1.941(7) . ?
N5 C10 1.483(4) . ?
N5 Li74 2.015(7) . ?
N5 Li79 2.050(7) . ?
N6 C13 1.479(4) . ?
N6 Li74 2.036(7) . ?
N6 Li79 2.025(7) . ?
C10 C15 1.545(5) . ?
C10 C31 1.546(5) . ?
C10 C35 1.542(5) . ?
C12 H12A 0.9900 . ?
C12 H12B 0.9900 . ?
C12 C23 1.549(5) . ?
C13 C24 1.543(5) . ?
C13 C28 1.541(5) . ?
C13 C34 1.546(5) . ?
C14 H14 1.0000 . ?
C14 C17 1.529(5) . ?
C14 C31 1.531(5) . ?
C14 C42 1.532(5) . ?
C15 H15A 0.9900 . ?
C15 H15B 0.9900 . ?
C15 C37 1.538(5) . ?
C16 H16A 0.9800 . ?
C16 H16B 0.9800 . ?
C16 H16C 0.9800 . ?
C17 H17A 0.9900 . ?
C17 H17B 0.9900 . ?
C17 C37 1.533(5) . ?
C21 H21 1.0000 . ?
C21 C35 1.538(5) . ?
C21 C39 1.533(5) . ?
C21 C42 1.523(5) . ?
C22 H22A 0.9900 . ?
C22 H22B 0.9900 . ?
C22 C26 1.527(6) . ?
C22 C55 1.539(6) . ?
C23 H23A 0.9900 . ?
C23 H23B 0.9900 . ?
C24 H24A 0.9900 . ?
C24 H24B 0.9900 . ?
C24 C55 1.538(5) . ?
C26 H26 1.0000 . ?
C26 C28 1.542(5) . ?
C26 C62 1.517(5) . ?
C28 H28A 0.9900 . ?
C28 H28B 0.9900 . ?
C31 H31A 0.9900 . ?
C31 H31B 0.9900 . ?
C34 H34A 0.9900 . ?
C34 H34B 0.9900 . ?
C34 C51 1.532(5) . ?
C35 H35A 0.9900 . ?
C35 H35B 0.9900 . ?
C36 H36A 0.9800 . ?
C36 H36B 0.9800 . ?
C36 H36C 0.9800 . ?
C37 H37 1.0000 . ?
C37 C39 1.533(5) . ?
C39 H39A 0.9900 . ?
C39 H39B 0.9900 . ?
C40 H40A 0.9900 . ?
C40 H40B 0.9900 . ?
C40 C68 1.510(5) . ?
C40 C73 1.508(6) . ?
C42 H42A 0.9900 . ?
C42 H42B 0.9900 . ?
C51 H51 1.0000 . ?
C51 C52 1.521(5) . ?
C51 C62 1.524(5) . ?
C52 H52A 0.9900 . ?
C52 H52B 0.9900 . ?
C52 C55 1.518(5) . ?
C55 H55 1.0000 . ?
C62 H62A 0.9900 . ?
C62 H62B 0.9900 . ?
C64 H64A 0.9900 . ?
C64 H64B 0.9900 . ?
C64 C70 1.517(5) . ?
C66 H66A 0.9900 . ?
C66 H66B 0.9900 . ?
C66 C76 1.470(6) . ?
C68 H68A 0.9900 . ?
C68 H68B 0.9900 . ?
C69 H69A 0.9900 . ?
C69 H69B 0.9900 . ?
C69 C73 1.486(6) . ?
C70 H70A 0.9900 . ?
C70 H70B 0.9900 . ?
C70 C76 1.520(6) . ?
C73 H73A 0.9900 . ?
C73 H73B 0.9900 . ?
Li74 Li79 2.429(9) . ?
C76 H76A 0.9900 . ?
C76 H76B 0.9900 . ?
Si3 N4 1.707(3) . ?
Si3 C38 1.891(4) . ?
Si3 C46 1.886(4) . ?
Si3 C56 1.886(4) . ?
Si3 Li65 3.052(6) . ?
Si3 Li77 2.924(6) . ?
Si4 N8 1.699(3) . ?
Si4 C33 1.885(4) . ?
Si4 C49 1.892(4) . ?
Si4 C57 1.889(4) . ?
Si4 Li65 2.930(6) . ?
Si4 Li77 3.093(7) . ?
O1 C44 1.442(4) . ?
O1 C54 1.443(4) . ?
O1 Li65 1.967(7) . ?
N4 C11 1.473(4) . ?
N4 Li65 2.020(7) . ?
N4 Li77 2.032(7) . ?
O7 C71 1.442(5) . ?
O7 Li77 1.965(7) . ?
O7 C78 1.428(5) . ?
N8 C9 1.481(4) . ?
N8 Li65 2.044(7) . ?
N8 Li77 2.032(7) . ?
C9 C25 1.543(5) . ?
C9 C29 1.536(5) . ?
C9 C47 1.533(5) . ?
C11 C18 1.544(5) . ?
C11 C19 1.542(5) . ?
C11 C30 1.542(5) . ?
C18 H18A 0.9900 . ?
C18 H18B 0.9900 . ?
C18 C45 1.531(5) . ?
C19 H19A 0.9900 . ?
C19 H19B 0.9900 . ?
C19 C20 1.528(5) . ?
C20 H20 1.0000 . ?
C20 C58 1.537(5) . ?
C20 C61 1.533(6) . ?
C25 H25A 0.9900 . ?
C25 H25B 0.9900 . ?
C25 C59 1.538(5) . ?
C29 H29A 0.9900 . ?
C29 H29B 0.9900 . ?
C29 C53 1.531(5) . ?
C30 H30A 0.9900 . ?
C30 H30B 0.9900 . ?
C30 C48 1.536(5) . ?
C33 H33A 0.9900 . ?
C33 H33B 0.9900 . ?
C33 C46 1.551(5) . ?
C38 H38A 0.9800 . ?
C38 H38B 0.9800 . ?
C38 H38C 0.9800 . ?
C41 H41A 0.9900 . ?
C41 H41B 0.9900 . ?
C41 C43 1.536(5) . ?
C41 C53 1.539(5) . ?
C43 H43 1.0000 . ?
C43 C47 1.530(5) . ?
C43 C63 1.531(5) . ?
C44 H44A 0.9900 . ?
C44 H44B 0.9900 . ?
C44 C60 1.509(5) . ?
C45 H45 1.0000 . ?
C45 C50 1.531(5) . ?
C45 C58 1.529(5) . ?
C46 H46A 0.9900 . ?
C46 H46B 0.9900 . ?
C47 H47A 0.9900 . ?
C47 H47B 0.9900 . ?
C48 H48 1.0000 . ?
C48 C50 1.525(5) . ?
C48 C61 1.528(5) . ?
C49 H49A 0.9800 . ?
C49 H49B 0.9800 . ?
C49 H49C 0.9800 . ?
C50 H50A 0.9900 . ?
C50 H50B 0.9900 . ?
C53 H53 1.0000 . ?
C53 C67 1.525(6) . ?
C54 H54A 0.9900 . ?
C54 H54B 0.9900 . ?
C54 C72 1.488(6) . ?
C56 H56A 0.9800 . ?
C56 H56B 0.9800 . ?
C56 H56C 0.9800 . ?
C57 H57A 0.9800 . ?
C57 H57B 0.9800 . ?
C57 H57C 0.9800 . ?
C58 H58A 0.9900 . ?
C58 H58B 0.9900 . ?
C59 H59 1.0000 . ?
C59 C63 1.526(6) . ?
C59 C67 1.511(6) . ?
C60 H60A 0.9900 . ?
C60 H60B 0.9900 . ?
C60 C72 1.507(6) . ?
C61 H61A 0.9900 . ?
C61 H61B 0.9900 . ?
C63 H63A 0.9900 . ?
C63 H63B 0.9900 . ?
Li65 Li77 2.429(9) . ?
C67 H67A 0.9900 . ?
C67 H67B 0.9900 . ?
C71 H71A 0.9900 . ?
C71 H71B 0.9900 . ?
C71 C80 1.431(6) . ?
C72 H72A 0.9900 . ?
C72 H72B 0.9900 . ?
C75 H75A 0.9900 . ?
C75 H75B 0.9900 . ?
C75 C78 1.381(7) . ?
C75 C80 1.510(7) . ?
C78 H78A 0.9900 . ?
C78 H78B 0.9900 . ?
C80 H80A 0.9900 . ?
C80 H80B 0.9900 . ?
C1 H1A 0.9800 . ?
C1 H1B 0.9800 . ?
C1 H1C 0.9800 . ?
C2 H2A 0.9800 . ?
C2 H2B 0.9800 . ?
C2 H2C 0.9800 . ?

loop_
_geom_torsion_atom_site_label_1
_geom_torsion_atom_site_label_2
_geom_torsion_atom_site_label_3
_geom_torsion_atom_site_label_4
_geom_torsion
_geom_torsion_site_symmetry_1
_geom_torsion_site_symmetry_2
_geom_torsion_site_symmetry_3
_geom_torsion_site_symmetry_4
_geom_torsion_publ_flag
Si1 N6 C13 C24 -88.1(3) . . . . ?
Si1 N6 C13 C28 153.1(2) . . . . ?
Si1 N6 C13 C34 33.4(4) . . . . ?
Si1 C12 C23 Si2 -101.5(3) . . . . ?
Si2 N5 C10 C15 42.5(4) . . . . ?
Si2 N5 C10 C31 -79.0(3) . . . . ?
Si2 N5 C10 C35 162.7(2) . . . . ?
O2 C64 C70 C76 14.9(5) . . . . ?
O2 C66 C76 C70 -26.1(5) . . . . ?
O3 C69 C73 C40 28.8(5) . . . . ?
N5 Si2 C23 C12 71.8(3) . . . . ?
N5 C10 C15 C37 178.1(3) . . . . ?
N5 C10 C31 C14 -177.8(3) . . . . ?
N5 C10 C35 C21 178.9(3) . . . . ?
N6 Si1 C12 C23 58.3(3) . . . . ?
N6 C13 C24 C55 -178.2(3) . . . . ?
N6 C13 C28 C26 179.0(3) . . . . ?
N6 C13 C34 C51 179.8(3) . . . . ?
C10 C15 C37 C17 60.5(4) . . . . ?
C10 C15 C37 C39 -59.2(4) . . . . ?
C12 Si1 N6 C13 168.5(3) . . . . ?
C12 Si1 N6 Li74 -51.5(3) . . . . ?
C12 Si1 N6 Li79 26.9(3) . . . . ?
C13 C24 C55 C22 60.1(4) . . . . ?
C13 C24 C55 C52 -59.6(4) . . . . ?
C13 C34 C51 C52 59.4(4) . . . . ?
C13 C34 C51 C62 -61.1(4) . . . . ?
C14 C17 C37 C15 -59.9(4) . . . . ?
C14 C17 C37 C39 60.2(4) . . . . ?
C15 C10 C31 C14 57.1(4) . . . . ?
C15 C10 C35 C21 -57.1(4) . . . . ?
C15 C37 C39 C21 59.3(4) . . . . ?
C16 Si1 N6 C13 51.7(3) . . . . ?
C16 Si1 N6 Li74 -168.3(2) . . . . ?
C16 Si1 N6 Li79 -89.9(3) . . . . ?
C16 Si1 C12 C23 -175.7(3) . . . . ?
C17 C14 C31 C10 -59.3(4) . . . . ?
C17 C14 C42 C21 60.1(4) . . . . ?
C17 C37 C39 C21 -59.9(4) . . . . ?
C22 C26 C28 C13 -60.4(4) . . . . ?
C22 C26 C62 C51 59.7(4) . . . . ?
C23 Si2 N5 C10 165.2(3) . . . . ?
C23 Si2 N5 Li74 17.4(3) . . . . ?
C23 Si2 N5 Li79 -59.4(3) . . . . ?
C24 C13 C28 C26 57.8(4) . . . . ?
C24 C13 C34 C51 -56.6(4) . . . . ?
C26 C22 C55 C24 -60.2(4) . . . . ?
C26 C22 C55 C52 59.7(4) . . . . ?
C28 C13 C24 C55 -57.7(4) . . . . ?
C28 C13 C34 C51 58.2(4) . . . . ?
C28 C26 C62 C51 -59.9(4) . . . . ?
C31 C10 C15 C37 -57.9(4) . . . . ?
C31 C10 C35 C21 57.6(4) . . . . ?
C31 C14 C17 C37 59.8(4) . . . . ?
C31 C14 C42 C21 -59.8(4) . . . . ?
C34 C13 C24 C55 56.7(4) . . . . ?
C34 C13 C28 C26 -57.2(4) . . . . ?
C34 C51 C52 C55 -59.8(4) . . . . ?
C34 C51 C62 C26 60.7(4) . . . . ?
C35 C10 C15 C37 56.6(4) . . . . ?
C35 C10 C31 C14 -57.9(4) . . . . ?
C35 C21 C39 C37 -59.5(4) . . . . ?
C35 C21 C42 C14 59.5(4) . . . . ?
C36 Si1 N6 C13 -74.3(3) . . . . ?
C36 Si1 N6 Li74 65.6(3) . . . . ?
C36 Si1 N6 Li79 144.1(2) . . . . ?
C36 Si1 C12 C23 -66.8(3) . . . . ?
C39 C21 C35 C10 60.1(4) . . . . ?
C39 C21 C42 C14 -60.5(4) . . . . ?
C42 C14 C17 C37 -59.9(4) . . . . ?
C42 C14 C31 C10 60.3(4) . . . . ?
C42 C21 C35 C10 -59.9(4) . . . . ?
C42 C21 C39 C37 60.3(4) . . . . ?
C51 C52 C55 C22 -59.8(4) . . . . ?
C51 C52 C55 C24 59.8(4) . . . . ?
C52 C51 C62 C26 -59.8(4) . . . . ?
C55 C22 C26 C28 60.1(4) . . . . ?
C55 C22 C26 C62 -59.7(4) . . . . ?
C62 C26 C28 C13 59.6(4) . . . . ?
C62 C51 C52 C55 60.1(4) . . . . ?
C64 O2 C66 C76 36.3(4) . . . . ?
C64 C70 C76 C66 6.7(5) . . . . ?
C66 O2 C64 C70 -31.8(4) . . . . ?
C68 O3 C69 C73 -38.4(5) . . . . ?
C68 C40 C73 C69 -9.0(6) . . . . ?
C69 O3 C68 C40 32.4(5) . . . . ?
C73 C40 C68 O3 -13.9(5) . . . . ?
Li74 Si1 N6 C13 -140.0(4) . . . . ?
Li74 Si1 N6 Li79 78.5(3) . . . . ?
Li74 Si1 C12 C23 28.3(3) . . . . ?
Li74 Si2 N5 C10 147.8(4) . . . . ?
Li74 Si2 N5 Li79 -76.8(3) . . . . ?
Li74 Si2 C23 C12 83.6(3) . . . . ?
Li74 O2 C64 C70 126.4(4) . . . . ?
Li74 O2 C66 C76 -123.6(4) . . . . ?
Li74 N5 C10 C15 -174.0(3) . . . . ?
Li74 N5 C10 C31 64.5(4) . . . . ?
Li74 N5 C10 C35 -53.7(4) . . . . ?
Li74 N6 C13 C24 134.4(3) . . . . ?
Li74 N6 C13 C28 15.6(4) . . . . ?
Li74 N6 C13 C34 -104.1(3) . . . . ?
Li79 Si1 N6 C13 141.6(4) . . . . ?
Li79 Si1 N6 Li74 -78.5(3) . . . . ?
Li79 Si1 C12 C23 75.6(3) . . . . ?
Li79 Si2 N5 C10 -135.4(4) . . . . ?
Li79 Si2 N5 Li74 76.8(3) . . . . ?
Li79 Si2 C23 C12 36.6(3) . . . . ?
Li79 O3 C68 C40 -155.5(4) . . . . ?
Li79 O3 C69 C73 148.8(4) . . . . ?
Li79 N5 C10 C15 -88.5(4) . . . . ?
Li79 N5 C10 C31 150.0(3) . . . . ?
Li79 N5 C10 C35 31.8(4) . . . . ?
Li79 N6 C13 C24 51.0(4) . . . . ?
Li79 N6 C13 C28 -67.7(4) . . . . ?
Li79 N6 C13 C34 172.6(3) . . . . ?
Si3 N4 C11 C18 87.4(3) . . . . ?
Si3 N4 C11 C19 -35.0(4) . . . . ?
Si3 N4 C11 C30 -155.1(2) . . . . ?
Si4 N8 C9 C25 -41.8(4) . . . . ?
Si4 N8 C9 C29 80.2(3) . . . . ?
Si4 N8 C9 C47 -160.9(3) . . . . ?
Si4 C33 C46 Si3 107.2(3) . . . . ?
O1 C44 C60 C72 -31.4(4) . . . . ?
O1 C54 C72 C60 -29.2(5) . . . . ?
N4 Si3 C46 C33 -60.4(3) . . . . ?
N4 C11 C18 C45 177.5(3) . . . . ?
N4 C11 C19 C20 -178.8(3) . . . . ?
N4 C11 C30 C48 -178.1(3) . . . . ?
O7 C71 C80 C75 -16.9(7) . . . . ?
N8 Si4 C33 C46 -62.0(3) . . . . ?
N8 C9 C25 C59 -178.6(3) . . . . ?
N8 C9 C29 C53 177.9(3) . . . . ?
N8 C9 C47 C43 -178.4(3) . . . . ?
C9 C25 C59 C63 60.5(4) . . . . ?
C9 C25 C59 C67 -60.0(4) . . . . ?
C9 C29 C53 C41 -61.0(4) . . . . ?
C9 C29 C53 C67 58.8(4) . . . . ?
C11 C18 C45 C50 -60.6(4) . . . . ?
C11 C18 C45 C58 59.0(4) . . . . ?
C11 C19 C20 C58 -59.7(4) . . . . ?
C11 C19 C20 C61 59.7(4) . . . . ?
C11 C30 C48 C50 59.9(4) . . . . ?
C11 C30 C48 C61 -60.0(4) . . . . ?
C18 C11 C19 C20 56.5(4) . . . . ?
C18 C11 C30 C48 -57.1(4) . . . . ?
C18 C45 C50 C48 59.4(4) . . . . ?
C18 C45 C58 C20 -59.2(4) . . . . ?
C19 C11 C18 C45 -56.3(4) . . . . ?
C19 C11 C30 C48 57.4(4) . . . . ?
C19 C20 C58 C45 59.7(4) . . . . ?
C19 C20 C61 C48 -59.6(4) . . . . ?
C25 C9 C29 C53 -56.9(4) . . . . ?
C25 C9 C47 C43 58.6(4) . . . . ?
C25 C59 C63 C43 -59.8(4) . . . . ?
C25 C59 C67 C53 60.0(4) . . . . ?
C29 C9 C25 C59 57.3(4) . . . . ?
C29 C9 C47 C43 -56.9(4) . . . . ?
C29 C53 C67 C59 -59.4(4) . . . . ?
C30 C11 C18 C45 57.8(4) . . . . ?
C30 C11 C19 C20 -57.1(4) . . . . ?
C30 C48 C50 C45 -59.3(4) . . . . ?
C30 C48 C61 C20 59.4(4) . . . . ?
C33 Si4 N8 C9 -168.6(3) . . . . ?
C33 Si4 N8 Li65 -29.4(3) . . . . ?
C33 Si4 N8 Li77 47.3(3) . . . . ?
C38 Si3 N4 C11 72.7(3) . . . . ?
C38 Si3 N4 Li65 -70.4(3) . . . . ?
C38 Si3 N4 Li77 -147.3(2) . . . . ?
C38 Si3 C46 C33 64.6(3) . . . . ?
C41 C43 C47 C9 59.2(4) . . . . ?
C41 C43 C63 C59 -60.8(4) . . . . ?
C41 C53 C67 C59 60.3(4) . . . . ?
C43 C41 C53 C29 60.0(4) . . . . ?
C43 C41 C53 C67 -60.0(4) . . . . ?
C44 O1 C54 C72 9.6(5) . . . . ?
C44 C60 C72 C54 36.3(5) . . . . ?
C46 Si3 N4 C11 -171.3(3) . . . . ?
C46 Si3 N4 Li65 45.6(3) . . . . ?
C46 Si3 N4 Li77 -31.3(3) . . . . ?
C47 C9 C25 C59 -57.9(4) . . . . ?
C47 C9 C29 C53 57.7(4) . . . . ?
C47 C43 C63 C59 59.2(4) . . . . ?
C49 Si4 N8 C9 74.7(3) . . . . ?
C49 Si4 N8 Li65 -146.1(2) . . . . ?
C49 Si4 N8 Li77 -69.4(3) . . . . ?
C49 Si4 C33 C46 62.6(3) . . . . ?
C50 C45 C58 C20 60.1(4) . . . . ?
C50 C48 C61 C20 -60.6(4) . . . . ?
C53 C41 C43 C47 -59.1(4) . . . . ?
C53 C41 C43 C63 60.5(4) . . . . ?
C54 O1 C44 C60 14.1(4) . . . . ?
C56 Si3 N4 C11 -52.9(3) . . . . ?
C56 Si3 N4 Li65 163.9(2) . . . . ?
C56 Si3 N4 Li77 87.0(3) . . . . ?
C56 Si3 C46 C33 173.8(3) . . . . ?
C57 Si4 N8 C9 -50.0(3) . . . . ?
C57 Si4 N8 Li65 89.2(3) . . . . ?
C57 Si4 N8 Li77 165.9(3) . . . . ?
C57 Si4 C33 C46 172.4(3) . . . . ?
C58 C20 C61 C48 60.2(4) . . . . ?
C58 C45 C50 C48 -60.1(4) . . . . ?
C61 C20 C58 C45 -60.0(4) . . . . ?
C61 C48 C50 C45 60.2(4) . . . . ?
C63 C43 C47 C9 -60.5(4) . . . . ?
C63 C59 C67 C53 -60.6(4) . . . . ?
Li65 Si3 N4 C11 143.1(4) . . . . ?
Li65 Si3 N4 Li77 -76.9(3) . . . . ?
Li65 Si3 C46 C33 -33.4(3) . . . . ?
Li65 Si4 N8 C9 -139.2(4) . . . . ?
Li65 Si4 N8 Li77 76.7(3) . . . . ?
Li65 Si4 C33 C46 -83.0(3) . . . . ?
Li65 O1 C44 C60 174.7(3) . . . . ?
Li65 O1 C54 C72 -151.9(4) . . . . ?
Li65 N4 C11 C18 -131.7(3) . . . . ?
Li65 N4 C11 C19 105.9(3) . . . . ?
Li65 N4 C11 C30 -14.2(4) . . . . ?
Li65 N8 C9 C25 -174.5(3) . . . . ?
Li65 N8 C9 C29 -52.4(4) . . . . ?
Li65 N8 C9 C47 66.4(4) . . . . ?
C67 C59 C63 C43 60.6(4) . . . . ?
C71 O7 C78 C75 9.1(7) . . . . ?
Li77 Si3 N4 C11 -140.0(4) . . . . ?
Li77 Si3 N4 Li65 76.9(3) . . . . ?
Li77 Si3 C46 C33 -82.3(3) . . . . ?
Li77 Si4 N8 C9 144.1(4) . . . . ?
Li77 Si4 N8 Li65 -76.7(3) . . . . ?
Li77 Si4 C33 C46 -34.9(3) . . . . ?
Li77 N4 C11 C18 -45.9(4) . . . . ?
Li77 N4 C11 C19 -168.3(3) . . . . ?
Li77 N4 C11 C30 71.6(4) . . . . ?
Li77 O7 C71 C80 -161.9(5) . . . . ?
Li77 O7 C78 C75 176.4(5) . . . . ?
Li77 N8 C9 C25 101.1(4) . . . . ?
Li77 N8 C9 C29 -136.9(3) . . . . ?
Li77 N8 C9 C47 -18.0(4) . . . . ?
C78 O7 C71 C80 5.7(6) . . . . ?
C78 C75 C80 C71 22.3(8) . . . . ?
C80 C75 C78 O7 -19.3(8) . . . . ?
C1 Si2 N5 C10 -77.6(3) . . . . ?
C1 Si2 N5 Li74 134.6(2) . . . . ?
C1 Si2 N5 Li79 57.8(3) . . . . ?
C1 Si2 C23 C12 -52.2(3) . . . . ?
C2 Si2 N5 C10 46.7(3) . . . . ?
C2 Si2 N5 Li74 -101.1(3) . . . . ?
C2 Si2 N5 Li79 -177.8(2) . . . . ?
C2 Si2 C23 C12 -161.9(3) . . . . ?
